data_7233248
loop_
_publ_author_name
'G\/ladysiak, Andrzej'
'Moosavi, Seyed Mohamad'
'Sarkisov, Lev'
'Smit, Berend'
'Stylianou, Kyriakos C.'

_publ_section_title
;
 Guest-dependent negative thermal expansion in a lanthanide-based
 metal--organic framework
;
_journal_issue 35
_journal_name_full CrystEngComm
_journal_page_first 5292
_journal_paper_doi 10.1039/C9CE00941H
_journal_volume 21
_journal_year 2019
_chemical_formula_moiety 'C18 H20 N2 O11 Tb, C3 H7 N O'
_chemical_formula_sum 'C21 H27 N3 O12 Tb'
_chemical_formula_weight 672.37
_space_group_crystal_system triclinic
_space_group_IT_number 2
_space_group_name_Hall '-P 1'
_space_group_name_H-M_alt 'P -1'
_symmetry_space_group_name_Hall '-P 1'
_symmetry_space_group_name_H-M 'P -1'
_atom_sites_solution_hydrogens geom
_audit_creation_date 2018-07-09
_audit_creation_method
;
Olex2 1.2
(compiled 2018.05.29 svn.r3508 for OlexSys, GUI svn.r5506)
;
_audit_update_record
;
2018-10-03 deposited with the CCDC.    2019-07-23 downloaded from the CCDC.
;
_cell_angle_alpha 104.317(4)
_cell_angle_beta 109.262(4)
_cell_angle_gamma 96.536(4)
_cell_formula_units_Z 2
_cell_length_a 10.5190(6)
_cell_length_b 10.9933(5)
_cell_length_c 12.6565(5)
_cell_measurement_reflns_used 5759
_cell_measurement_temperature 220.0
_cell_measurement_theta_max 31.9260
_cell_measurement_theta_min 2.0920
_cell_volume 1307.83(12)
_computing_cell_refinement 'CrysAlisPro 1.171.38.43 (Rigaku OD, 2015)'
_computing_data_collection 'CrysAlisPro 1.171.38.43 (Rigaku OD, 2015)'
_computing_data_reduction 'CrysAlisPro 1.171.38.43 (Rigaku OD, 2015)'
_computing_molecular_graphics 'Olex2 (Dolomanov et al., 2009)'
_computing_publication_material 'Olex2 (Dolomanov et al., 2009)'
_computing_structure_refinement 'ShelXL (Sheldrick, 2015)'
_computing_structure_solution 'XT (Sheldrick, 2015)'
_diffrn_ambient_temperature 220.0
_diffrn_detector 'CCD plate'
_diffrn_detector_type PILATUS2M
_diffrn_measured_fraction_theta_full 0.747
_diffrn_measured_fraction_theta_max 0.684
_diffrn_measurement_details
;
List of Runs (angles in degrees, time in seconds):

  # Type    Start    End  Width  t~exp~   \w     \q     \k     \f   Frames
#--------------------------------------------------------------------------
  1  \w      0.00 360.00   1.00    1.00    --    0.00   0.00   0.00  360
;
_diffrn_measurement_device 'abstract diffractometer'
_diffrn_measurement_device_type PILATUS@SNBL
_diffrn_measurement_method '\w scans'
_diffrn_orient_matrix_type 'CrysAlisPro convention (1999,Acta A55,543-557)'
_diffrn_orient_matrix_UB_11 0.0605786000
_diffrn_orient_matrix_UB_12 -0.0139922000
_diffrn_orient_matrix_UB_13 0.0370018000
_diffrn_orient_matrix_UB_21 -0.0287806000
_diffrn_orient_matrix_UB_22 -0.0671920000
_diffrn_orient_matrix_UB_23 -0.0270263000
_diffrn_orient_matrix_UB_31 0.0303666000
_diffrn_orient_matrix_UB_32 -0.0002225000
_diffrn_orient_matrix_UB_33 -0.0428559000
_diffrn_radiation_monochromator 'Si (111)'
_diffrn_radiation_probe x-ray
_diffrn_radiation_wavelength 0.7142
_diffrn_reflns_av_R_equivalents 0.0176
_diffrn_reflns_av_unetI/netI 0.0259
_diffrn_reflns_Laue_measured_fraction_full 0.747
_diffrn_reflns_Laue_measured_fraction_max 0.684
_diffrn_reflns_limit_h_max 13
_diffrn_reflns_limit_h_min -13
_diffrn_reflns_limit_k_max 14
_diffrn_reflns_limit_k_min -14
_diffrn_reflns_limit_l_max 13
_diffrn_reflns_limit_l_min -13
_diffrn_reflns_number 8658
_diffrn_reflns_point_group_measured_fraction_full 0.747
_diffrn_reflns_point_group_measured_fraction_max 0.684
_diffrn_reflns_theta_full 26.000
_diffrn_reflns_theta_max 28.431
_diffrn_reflns_theta_min 1.967
_diffrn_source 'European Synchrotron Radiation Facility, BM01 beamline'
_exptl_absorpt_coefficient_mu 2.769
_exptl_absorpt_correction_T_max 1.00000
_exptl_absorpt_correction_T_min 0.77258
_exptl_absorpt_correction_type multi-scan
_exptl_absorpt_process_details
;
CrysAlisPro 1.171.38.43 (Rigaku Oxford Diffraction, 2015)
Empirical absorption correction using spherical harmonics,
 implemented in SCALE3 ABSPACK scaling algorithm.
;
_exptl_crystal_colour 'light yellow'
_exptl_crystal_colour_modifier light
_exptl_crystal_colour_primary yellow
_exptl_crystal_density_diffrn 1.707
_exptl_crystal_description prism
_exptl_crystal_F_000 670
_exptl_crystal_size_max 0.2
_exptl_crystal_size_mid 0.15
_exptl_crystal_size_min 0.07
_refine_diff_density_max 1.689
_refine_diff_density_min -1.426
_refine_diff_density_rms 0.107
_refine_ls_extinction_method none
_refine_ls_goodness_of_fit_ref 1.048
_refine_ls_hydrogen_treatment constr
_refine_ls_matrix_type full
_refine_ls_number_parameters 383
_refine_ls_number_reflns 4433
_refine_ls_number_restraints 58
_refine_ls_restrained_S_all 1.047
_refine_ls_R_factor_all 0.0325
_refine_ls_R_factor_gt 0.0313
_refine_ls_shift/su_max 0.002
_refine_ls_shift/su_mean 0.000
_refine_ls_structure_factor_coef Fsqd
_refine_ls_weighting_details 'w=1/[\s^2^(Fo^2^)+(0.0664P)^2^+0.6025P] where P=(Fo^2^+2Fc^2^)/3'
_refine_ls_weighting_scheme calc
_refine_ls_wR_factor_gt 0.0836
_refine_ls_wR_factor_ref 0.0846
_reflns_Friedel_coverage 0.000
_reflns_number_gt 4230
_reflns_number_total 4433
_reflns_threshold_expression 'I > 2\s(I)'
_cod_data_source_file c9ce00941h5.cif
_cod_data_source_block SION2_220K
_cod_depositor_comments 'Adding full bibliography for 7233243--7233257.cif.'
_cod_database_code 7233248
_shelx_shelxl_version_number 2014/7
_chemical_oxdiff_formula 'C21 H27 N3 O12 Tb'
_shelx_space_group_comment
;
The symmetry employed for this shelxl refinement is uniquely defined
by the following loop, which should always be used as a source of
symmetry information in preference to the above space-group names.
They are only intended as comments.
;
_shelx_estimated_absorpt_t_max 0.830
_shelx_estimated_absorpt_t_min 0.607
_reflns_odcompleteness_completeness 73.65
_reflns_odcompleteness_iscentric 1
_reflns_odcompleteness_theta 26.51
_olex2_refinement_description
;
1. Fixed Uiso
 At 1.2 times of:
  All C(H) groups
 At 1.5 times of:
  All C(H,H,H) groups, All O(H) groups
2. Rigid bond restraints
 O3, C2
 with sigma for 1-2 distances of 0.001 and sigma for 1-3 distances of 0.005
3. Uiso/Uaniso restraints and constraints
O3 \\sim C2: within 2A with sigma of 0.001 and sigma for terminal atoms of 0.01
Uanis(O1B) \\sim Ueq: with sigma of 0.01 and sigma for terminal atoms of 0.02
4. Rigid body (RIGU) restrains
 C1A, N3, C2A, C3A, O10
 with sigma for 1-2 distances of 0.004 and sigma for 1-3 distances of 0.004
 O10, C1B, N3, C3B, C2B
 with sigma for 1-2 distances of 0.004 and sigma for 1-3 distances of 0.004
5. Others
 Sof(C1B)=Sof(H1BA)=Sof(C2B)=Sof(H2BA)=Sof(H2BB)=Sof(H2BC)=Sof(C3B)=Sof(H3BA)=
 Sof(H3BB)=Sof(H3BC)=1-FVAR(1)
 Sof(C1A)=Sof(H1AA)=Sof(C2A)=Sof(H2AA)=Sof(H2AB)=Sof(H2AC)=Sof(C3A)=Sof(H3AA)=
 Sof(H3AB)=Sof(H3AC)=FVAR(1)
 Sof(O1B)=Sof(H1B)=Sof(H12A)=1-FVAR(2)
 Sof(O1A)=Sof(H1A)=Sof(H14)=FVAR(2)
6.a Aromatic/amide H refined with riding coordinates:
 C5(H5), C8(H8), C10(H10), C12(H12A), C13(H13), C14(H14), C1A(H1AA), C1B(H1BA)
6.b Tetrahedral OH refined with riding coordinates:
 O1B(H1B)
6.c Idealised Me refined as rotating group:
 C15(H15A,H15B,H15C), C16(H16A,H16B,H16C), C17(H17A,H17B,H17C), C18(H18A,H18B,
 H18C), C2A(H2AA,H2AB,H2AC), C3A(H3AA,H3AB,H3AC), C2B(H2BA,H2BB,H2BC), C3B(H3BA,
 H3BB,H3BC)
6.d Idealised tetrahedral OH refined as rotating group:
 O9(H9), O12(H12), O1A(H1A)
;
_olex2_submission_special_instructions 'No special instructions were received'
_oxdiff_exptl_absorpt_empirical_details
;
Empirical correction (ABSPACK) includes:
- Absorption correction using spherical harmonics
- Frame scaling
;
_oxdiff_exptl_absorpt_empirical_full_max 1.166
_oxdiff_exptl_absorpt_empirical_full_min 0.828

loop_
_space_group_symop_operation_xyz
'x, y, z'
'-x, -y, -z'

loop_
_atom_site_label
_atom_site_type_symbol
_atom_site_fract_x
_atom_site_fract_y
_atom_site_fract_z
_atom_site_U_iso_or_equiv
_atom_site_adp_type
_atom_site_occupancy
_atom_site_site_symmetry_order
_atom_site_calc_flag
_atom_site_refinement_flags_posn
_atom_site_refinement_flags_adp
_atom_site_refinement_flags_occupancy
_atom_site_disorder_assembly
_atom_site_disorder_group
Tb1 Tb 0.10010(2) 0.54749(2) 0.68289(2) 0.02727(9) Uani 1 1 d . . . . .
O2 O -0.0238(3) 0.3356(2) 0.5875(2) 0.0358(6) Uani 1 1 d . . . . .
O3 O 0.1592(3) 0.4908(3) 0.5202(3) 0.0369(5) Uani 1 1 d . U . . .
O4 O -0.0752(3) 0.2753(2) 0.3934(2) 0.0365(6) Uani 1 1 d . . . . .
O5 O 0.0650(3) 0.4825(3) 0.8393(3) 0.0445(7) Uani 1 1 d . . . . .
O6 O 0.1272(3) 0.4279(3) 0.3323(3) 0.0395(7) Uani 1 1 d . . . . .
O7 O 0.1710(3) 0.7584(3) 0.8498(3) 0.0386(7) Uani 1 1 d . . . . .
O8 O 0.3249(3) 0.6852(3) 0.7837(3) 0.0480(8) Uani 1 1 d . . . . .
O9 O 0.0454(5) -0.0500(3) 0.7111(3) 0.0653(12) Uani 1 1 d . . . . .
H9 H 0.0472 -0.1268 0.7042 0.098 Uiso 1 1 calc GR . . . .
O11 O 0.2619(4) 0.4143(4) 0.7410(4) 0.0632(10) Uani 1 1 d . . . . .
O12 O 0.6682(3) 0.6023(4) 0.7349(3) 0.0591(10) Uani 1 1 d . . . . .
H12 H 0.7504 0.6044 0.7442 0.089 Uiso 1 1 calc GR . . . .
N1 N -0.0054(5) 0.3121(4) 0.8923(4) 0.0565(11) Uani 1 1 d . . . . .
O1A O 0.2350(4) 0.9942(4) 0.9971(4) 0.0500(13) Uani 0.881(11) 1 d . . P A 1
H1A H 0.1827 0.9239 0.9552 0.075 Uiso 0.881(11) 1 calc GR . P A 1
O1B O 0.591(3) 0.806(3) 0.884(3) 0.065(11) Uani 0.119(11) 1 d . U P A 2
H1B H 0.5307 0.7408 0.8425 0.098 Uiso 0.119(11) 1 calc R . P A 2
N2 N 0.4332(5) 0.3300(5) 0.8314(5) 0.0700(14) Uani 1 1 d . . . . .
C1 C -0.0232(4) 0.1209(3) 0.4932(3) 0.0340(9) Uani 1 1 d . . . . .
C2 C 0.2062(4) 0.4665(4) 0.4403(4) 0.0355(6) Uani 1 1 d . U . . .
C3 C 0.3579(4) 0.4834(4) 0.4684(4) 0.0356(10) Uani 1 1 d . . . . .
C4 C -0.0418(4) 0.2538(3) 0.4914(3) 0.0329(9) Uani 1 1 d . . . . .
C5 C 0.4458(4) 0.5351(4) 0.5870(4) 0.0380(9) Uani 1 1 d . . . . .
H5 H 0.4087 0.5589 0.6453 0.046 Uiso 1 1 calc R . . . .
C6 C 0.5883(4) 0.5512(4) 0.6181(4) 0.0375(10) Uani 1 1 d . . . . .
C7 C 0.2919(4) 0.7719(3) 0.8485(3) 0.0355(9) Uani 1 1 d . . . . .
C8 C -0.0002(5) 0.0907(4) 0.5966(4) 0.0419(10) Uani 1 1 d . . . . .
H8 H 0.0000 0.1530 0.6627 0.050 Uiso 1 1 calc R . . . .
C9 C 0.0229(5) -0.0294(4) 0.6061(4) 0.0404(10) Uani 1 1 d . . . . .
C10 C -0.0239(5) 0.3886(5) 0.8264(4) 0.0491(11) Uani 1 1 d . . . . .
H10 H -0.1100 0.3717 0.7651 0.059 Uiso 1 1 calc R . . . .
N3 N 0.4784(7) 0.1537(6) 0.4537(6) 0.0877(17) Uani 1 1 d . U . . .
C11 C 0.3986(4) 0.8911(3) 0.9271(3) 0.0354(9) Uani 1 1 d . . . . .
C12 C 0.3643(4) 0.9924(4) 0.9962(4) 0.0374(9) Uani 1 1 d . . . . .
H12A H 0.2734 0.9875 0.9936 0.045 Uiso 0.119(11) 1 calc R . P A 2
C13 C 0.3789(6) 0.4243(6) 0.7987(5) 0.0662(16) Uani 1 1 d . . . . .
H13 H 0.4380 0.5052 0.8234 0.079 Uiso 1 1 calc R . . . .
C14 C 0.5329(4) 0.8990(4) 0.9309(4) 0.0381(9) Uani 1 1 d . . . . .
H14 H 0.5547 0.8304 0.8839 0.046 Uiso 0.881(11) 1 calc R . P A 1
C15 C -0.1147(9) 0.2061(7) 0.8741(7) 0.088(2) Uani 1 1 d . . . . .
H15A H -0.1311 0.2144 0.9464 0.132 Uiso 1 1 calc GR . . . .
H15B H -0.0874 0.1253 0.8511 0.132 Uiso 1 1 calc GR . . . .
H15C H -0.1985 0.2078 0.8126 0.132 Uiso 1 1 calc GR . . . .
O10 O 0.6117(9) 0.2268(8) 0.6444(6) 0.133(3) Uani 1 1 d . U . . .
C16 C 0.1199(10) 0.3319(8) 0.9910(7) 0.105(3) Uani 1 1 d . . . . .
H16A H 0.1564 0.4233 1.0294 0.158 Uiso 1 1 calc GR . . . .
H16B H 0.1868 0.2936 0.9643 0.158 Uiso 1 1 calc GR . . . .
H16C H 0.1012 0.2920 1.0462 0.158 Uiso 1 1 calc GR . . . .
C17 C 0.3653(11) 0.2004(9) 0.8013(9) 0.129(4) Uani 1 1 d . . . . .
H17A H 0.3625 0.1814 0.8715 0.194 Uiso 1 1 calc GR . . . .
H17B H 0.4149 0.1441 0.7663 0.194 Uiso 1 1 calc GR . . . .
H17C H 0.2720 0.1868 0.7456 0.194 Uiso 1 1 calc GR . . . .
C18 C 0.5796(10) 0.3614(11) 0.9032(10) 0.126(4) Uani 1 1 d . . . . .
H18A H 0.6282 0.3135 0.8601 0.190 Uiso 1 1 calc GR . . . .
H18B H 0.5929 0.3388 0.9750 0.190 Uiso 1 1 calc GR . . . .
H18C H 0.6151 0.4527 0.9226 0.190 Uiso 1 1 calc GR . . . .
C1A C 0.601(2) 0.1942(16) 0.5403(16) 0.099(4) Uani 0.539(12) 1 d . U P B 1
H1AA H 0.6806 0.1983 0.5225 0.118 Uiso 0.539(12) 1 calc R . P B 1
C2A C 0.451(3) 0.113(2) 0.3300(18) 0.131(7) Uani 0.539(12) 1 d . U P B 1
H2AA H 0.5254 0.1572 0.3150 0.197 Uiso 0.539(12) 1 calc GR . P B 1
H2AB H 0.3650 0.1337 0.2880 0.197 Uiso 0.539(12) 1 calc GR . P B 1
H2AC H 0.4441 0.0211 0.3034 0.197 Uiso 0.539(12) 1 calc GR . P B 1
C3A C 0.348(2) 0.1438(18) 0.4800(19) 0.114(5) Uani 0.539(12) 1 d . U P B 1
H3AA H 0.3275 0.0621 0.4937 0.171 Uiso 0.539(12) 1 calc GR . P B 1
H3AB H 0.2722 0.1497 0.4137 0.171 Uiso 0.539(12) 1 calc GR . P B 1
H3AC H 0.3609 0.2134 0.5494 0.171 Uiso 0.539(12) 1 calc GR . P B 1
C1B C 0.502(3) 0.205(2) 0.5627(19) 0.110(6) Uani 0.461(12) 1 d . U P B 2
H1BA H 0.4270 0.2273 0.5817 0.132 Uiso 0.461(12) 1 calc R . P B 2
C2B C 0.602(2) 0.143(2) 0.424(2) 0.113(6) Uani 0.461(12) 1 d . U P B 2
H2BA H 0.6605 0.2273 0.4500 0.170 Uiso 0.461(12) 1 calc GR . P B 2
H2BB H 0.5740 0.1061 0.3402 0.170 Uiso 0.461(12) 1 calc GR . P B 2
H2BC H 0.6515 0.0876 0.4639 0.170 Uiso 0.461(12) 1 calc GR . P B 2
C3B C 0.345(2) 0.118(2) 0.360(2) 0.113(7) Uani 0.461(12) 1 d . U P B 2
H3BA H 0.2784 0.1514 0.3903 0.170 Uiso 0.461(12) 1 calc GR . P B 2
H3BB H 0.3177 0.0252 0.3290 0.170 Uiso 0.461(12) 1 calc GR . P B 2
H3BC H 0.3500 0.1538 0.2984 0.170 Uiso 0.461(12) 1 calc GR . P B 2

loop_
_atom_site_aniso_label
_atom_site_aniso_U_11
_atom_site_aniso_U_22
_atom_site_aniso_U_33
_atom_site_aniso_U_23
_atom_site_aniso_U_13
_atom_site_aniso_U_12
Tb1 0.02343(11) 0.01866(10) 0.03071(13) 0.00635(7) 0.00138(8) -0.00094(6)
O2 0.0435(15) 0.0197(11) 0.0355(14) 0.0060(10) 0.0077(12) -0.0005(10)
O3 0.0273(11) 0.0318(11) 0.0486(14) 0.0091(10) 0.0134(10) 0.0036(9)
O4 0.0468(15) 0.0223(11) 0.0322(14) 0.0096(10) 0.0050(12) 0.0025(10)
O5 0.0560(18) 0.0374(15) 0.0354(15) 0.0132(12) 0.0134(14) -0.0014(13)
O6 0.0266(12) 0.0422(15) 0.0393(15) 0.0096(12) 0.0026(12) 0.0035(11)
O7 0.0341(14) 0.0365(14) 0.0344(15) 0.0054(11) 0.0081(12) -0.0082(11)
O8 0.0323(14) 0.0348(14) 0.0515(18) -0.0072(13) 0.0018(13) -0.0029(11)
O9 0.125(4) 0.0352(16) 0.0372(17) 0.0152(14) 0.026(2) 0.030(2)
O11 0.0501(19) 0.066(2) 0.076(2) 0.034(2) 0.0119(18) 0.0283(17)
O12 0.0310(15) 0.098(3) 0.0296(16) 0.0039(17) 0.0039(13) 0.0012(17)
N1 0.071(3) 0.047(2) 0.050(2) 0.0247(19) 0.016(2) 0.005(2)
O1A 0.0337(18) 0.042(2) 0.055(2) -0.0046(17) 0.0113(16) -0.0069(14)
O1B 0.042(13) 0.047(14) 0.070(16) -0.020(11) 0.001(11) 0.014(10)
N2 0.067(3) 0.075(3) 0.083(3) 0.048(3) 0.023(3) 0.037(3)
C1 0.0405(19) 0.0205(15) 0.035(2) 0.0081(13) 0.0074(16) 0.0026(13)
C2 0.0267(12) 0.0298(12) 0.0473(14) 0.0101(11) 0.0120(10) 0.0041(10)
C3 0.0273(16) 0.0313(17) 0.037(2) 0.0087(15) 0.0004(16) 0.0036(13)
C4 0.0336(17) 0.0195(14) 0.036(2) 0.0076(13) 0.0047(15) -0.0031(12)
C5 0.0308(18) 0.050(2) 0.028(2) 0.0059(17) 0.0108(16) 0.0046(16)
C6 0.0304(18) 0.048(2) 0.027(2) 0.0074(16) 0.0061(17) 0.0030(16)
C7 0.0316(18) 0.0271(16) 0.0308(19) 0.0044(14) -0.0029(15) -0.0051(13)
C8 0.059(2) 0.0256(17) 0.033(2) 0.0070(14) 0.0084(19) 0.0087(16)
C9 0.059(2) 0.0257(17) 0.032(2) 0.0102(15) 0.0102(19) 0.0073(16)
C10 0.057(3) 0.045(2) 0.043(2) 0.0176(19) 0.013(2) 0.008(2)
N3 0.096(4) 0.066(3) 0.088(3) 0.033(3) 0.015(3) 0.001(3)
C11 0.0336(18) 0.0260(16) 0.0313(19) 0.0041(14) 0.0006(15) -0.0067(13)
C12 0.0339(19) 0.0305(18) 0.037(2) 0.0052(15) 0.0070(17) -0.0027(14)
C13 0.055(3) 0.066(3) 0.071(4) 0.025(3) 0.010(3) 0.021(2)
C14 0.0357(19) 0.0311(18) 0.034(2) 0.0025(15) 0.0054(17) -0.0034(14)
C15 0.105(5) 0.072(4) 0.097(5) 0.045(4) 0.042(5) -0.001(4)
O10 0.143(6) 0.148(6) 0.089(4) 0.039(4) 0.017(4) 0.031(5)
C16 0.114(6) 0.091(5) 0.084(5) 0.052(4) -0.012(5) 0.010(5)
C17 0.123(7) 0.097(6) 0.128(8) 0.064(6) -0.014(6) -0.013(5)
C18 0.087(6) 0.116(7) 0.133(8) 0.035(6) -0.013(5) 0.026(5)
C1A 0.104(8) 0.085(9) 0.095(6) 0.032(6) 0.020(5) 0.013(6)
C2A 0.161(17) 0.123(16) 0.094(7) 0.034(7) 0.031(8) 0.017(13)
C3A 0.113(9) 0.098(12) 0.130(13) 0.047(10) 0.040(8) 0.014(8)
C1B 0.120(10) 0.112(13) 0.093(6) 0.040(6) 0.024(6) 0.032(9)
C2B 0.112(9) 0.089(13) 0.131(14) 0.030(11) 0.042(10) 0.006(9)
C3B 0.096(8) 0.115(15) 0.107(10) 0.052(10) 0.012(7) -0.017(8)

loop_
_atom_type_symbol
_atom_type_description
_atom_type_scat_dispersion_real
_atom_type_scat_dispersion_imag
_atom_type_scat_source
C C 0.0033 0.0016 'International Tables Vol C Tables 4.2.6.8 and 6.1.1.4'
H H 0.0000 0.0000 'International Tables Vol C Tables 4.2.6.8 and 6.1.1.4'
N N 0.0061 0.0033 'International Tables Vol C Tables 4.2.6.8 and 6.1.1.4'
O O 0.0106 0.0060 'International Tables Vol C Tables 4.2.6.8 and 6.1.1.4'
Tb Tb -0.1723 4.1537 'International Tables Vol C Tables 4.2.6.8 and 6.1.1.4'

loop_
_geom_angle_atom_site_label_1
_geom_angle_atom_site_label_2
_geom_angle_atom_site_label_3
_geom_angle
_geom_angle_site_symmetry_1
_geom_angle_site_symmetry_3
O2 Tb1 O4 126.42(9) . 2_566
O2 Tb1 O5 77.73(10) . .
O2 Tb1 O6 79.05(10) . 2_566
O2 Tb1 O7 151.79(11) . .
O2 Tb1 O8 145.53(10) . .
O2 Tb1 O11 74.41(12) . .
O3 Tb1 O2 77.26(10) . .
O3 Tb1 O4 76.12(10) . 2_566
O3 Tb1 O5 145.88(10) . .
O3 Tb1 O6 122.13(10) . 2_566
O3 Tb1 O7 130.93(10) . .
O3 Tb1 O8 87.17(11) . .
O3 Tb1 O11 79.11(13) . .
O4 Tb1 O5 137.93(11) 2_566 .
O4 Tb1 O6 77.23(10) 2_566 2_566
O4 Tb1 O7 69.42(9) 2_566 .
O4 Tb1 O8 77.57(11) 2_566 .
O4 Tb1 O11 141.77(13) 2_566 .
O5 Tb1 O6 74.76(11) . 2_566
O5 Tb1 O7 76.58(10) . .
O5 Tb1 O8 100.86(12) . .
O5 Tb1 O11 72.06(13) . .
O6 Tb1 O7 83.15(10) 2_566 .
O6 Tb1 O8 134.42(10) 2_566 .
O6 Tb1 O11 141.00(13) 2_566 .
O8 Tb1 O7 52.49(10) . .
O8 Tb1 O11 72.53(12) . .
O11 Tb1 O7 108.07(12) . .
C4 O2 Tb1 134.2(3) . .
C2 O3 Tb1 173.0(3) . .
C4 O4 Tb1 139.0(2) . 2_566
C10 O5 Tb1 124.9(3) . .
C2 O6 Tb1 108.9(3) . 2_566
C7 O7 Tb1 89.3(2) . .
C7 O8 Tb1 97.1(2) . .
C9 O9 H9 109.5 . .
C13 O11 Tb1 140.0(4) . .
C6 O12 H12 109.5 . .
C10 N1 C15 121.7(5) . .
C10 N1 C16 122.4(5) . .
C16 N1 C15 115.7(5) . .
C12 O1A H1A 109.5 . .
C14 O1B H1B 109.5 . .
C13 N2 C17 127.2(6) . .
C13 N2 C18 116.9(7) . .
C17 N2 C18 115.9(7) . .
C8 C1 C4 118.8(4) . .
C8 C1 C9 119.8(3) . 2_556
C9 C1 C4 121.3(4) 2_556 .
O3 C2 O6 121.6(4) . .
O3 C2 C3 121.0(4) . .
O6 C2 C3 117.4(4) . .
C5 C3 C2 117.6(4) . .
C6 C3 C2 122.0(4) 2_666 .
C6 C3 C5 120.4(4) 2_666 .
O2 C4 C1 117.8(3) . .
O4 C4 O2 124.8(3) . .
O4 C4 C1 117.4(3) . .
C3 C5 H5 120.0 . .
C6 C5 C3 119.9(4) . .
C6 C5 H5 120.0 . .
O12 C6 C3 123.2(4) . 2_666
O12 C6 C5 117.1(4) . .
C3 C6 C5 119.7(4) 2_666 .
O7 C7 C11 120.0(4) . .
O8 C7 O7 120.9(3) . .
O8 C7 C11 119.1(4) . .
C1 C8 H8 119.0 . .
C1 C8 C9 122.1(4) . .
C9 C8 H8 119.0 . .
O9 C9 C1 123.9(3) . 2_556
O9 C9 C8 117.9(4) . .
C8 C9 C1 118.2(4) . 2_556
O5 C10 N1 124.6(5) . .
O5 C10 H10 117.7 . .
N1 C10 H10 117.7 . .
C1A N3 C2A 127.0(17) . .
C1A N3 C3A 120.4(13) . .
C2A N3 C3A 112.6(15) . .
C1B N3 C2B 115.2(17) . .
C1B N3 C3B 125.4(19) . .
C3B N3 C2B 119.1(16) . .
C12 C11 C7 120.8(4) . .
C14 C11 C7 118.9(4) . .
C14 C11 C12 120.3(3) . .
O1A C12 C11 124.5(4) . .
O1A C12 C14 116.5(4) . 2_677
C11 C12 H12A 120.5 . .
C14 C12 C11 118.9(4) 2_677 .
C14 C12 H12A 120.5 2_677 .
O11 C13 N2 125.0(6) . .
O11 C13 H13 117.5 . .
N2 C13 H13 117.5 . .
O1B C14 C11 129.4(14) . .
O1B C14 C12 109.2(13) . 2_677
C11 C14 C12 120.8(4) . 2_677
C11 C14 H14 119.6 . .
C12 C14 H14 119.6 2_677 .
N1 C15 H15A 109.5 . .
N1 C15 H15B 109.5 . .
N1 C15 H15C 109.5 . .
H15A C15 H15B 109.5 . .
H15A C15 H15C 109.5 . .
H15B C15 H15C 109.5 . .
N1 C16 H16A 109.5 . .
N1 C16 H16B 109.5 . .
N1 C16 H16C 109.5 . .
H16A C16 H16B 109.5 . .
H16A C16 H16C 109.5 . .
H16B C16 H16C 109.5 . .
N2 C17 H17A 109.5 . .
N2 C17 H17B 109.5 . .
N2 C17 H17C 109.5 . .
H17A C17 H17B 109.5 . .
H17A C17 H17C 109.5 . .
H17B C17 H17C 109.5 . .
N2 C18 H18A 109.5 . .
N2 C18 H18B 109.5 . .
N2 C18 H18C 109.5 . .
H18A C18 H18B 109.5 . .
H18A C18 H18C 109.5 . .
H18B C18 H18C 109.5 . .
N3 C1A H1AA 119.3 . .
O10 C1A N3 121.4(19) . .
O10 C1A H1AA 119.3 . .
N3 C2A H2AA 109.5 . .
N3 C2A H2AB 109.5 . .
N3 C2A H2AC 109.5 . .
H2AA C2A H2AB 109.5 . .
H2AA C2A H2AC 109.5 . .
H2AB C2A H2AC 109.5 . .
N3 C3A H3AA 109.5 . .
N3 C3A H3AB 109.5 . .
N3 C3A H3AC 109.5 . .
H3AA C3A H3AB 109.5 . .
H3AA C3A H3AC 109.5 . .
H3AB C3A H3AC 109.5 . .
N3 C1B H1BA 116.6 . .
O10 C1B N3 127(2) . .
O10 C1B H1BA 116.6 . .
N3 C2B H2BA 109.5 . .
N3 C2B H2BB 109.5 . .
N3 C2B H2BC 109.5 . .
H2BA C2B H2BB 109.5 . .
H2BA C2B H2BC 109.5 . .
H2BB C2B H2BC 109.5 . .
N3 C3B H3BA 109.5 . .
N3 C3B H3BB 109.5 . .
N3 C3B H3BC 109.5 . .
H3BA C3B H3BB 109.5 . .
H3BA C3B H3BC 109.5 . .
H3BB C3B H3BC 109.5 . .

loop_
_geom_bond_atom_site_label_1
_geom_bond_atom_site_label_2
_geom_bond_distance
_geom_bond_site_symmetry_2
Tb1 O2 2.337(2) .
Tb1 O3 2.305(3) .
Tb1 O4 2.383(2) 2_566
Tb1 O5 2.385(3) .
Tb1 O6 2.387(3) 2_566
Tb1 O7 2.557(3) .
Tb1 O8 2.398(3) .
Tb1 O11 2.420(3) .
O2 C4 1.262(5) .
O3 C2 1.250(6) .
O4 Tb1 2.383(2) 2_566
O4 C4 1.262(5) .
O5 C10 1.250(6) .
O6 Tb1 2.387(3) 2_566
O6 C2 1.274(5) .
O7 C7 1.269(5) .
O8 C7 1.255(5) .
O9 H9 0.8300 .
O9 C9 1.352(6) .
O11 C13 1.182(6) .
O12 H12 0.8300 .
O12 C6 1.367(5) .
N1 C10 1.311(6) .
N1 C15 1.456(8) .
N1 C16 1.435(8) .
O1A H1A 0.8300 .
O1A C12 1.366(6) .
O1B H1B 0.8300 .
O1B C14 1.36(3) .
N2 C13 1.327(6) .
N2 C17 1.417(10) .
N2 C18 1.455(10) .
C1 C4 1.501(5) .
C1 C8 1.379(6) .
C1 C9 1.403(6) 2_556
C2 C3 1.495(5) .
C3 C5 1.405(5) .
C3 C6 1.383(7) 2_666
C5 H5 0.9400 .
C5 C6 1.395(6) .
C6 C3 1.383(7) 2_666
C7 C11 1.500(5) .
C8 H8 0.9400 .
C8 C9 1.397(5) .
C9 C1 1.403(6) 2_556
C10 H10 0.9400 .
N3 C1A 1.323(18) .
N3 C2A 1.44(2) .
N3 C3A 1.51(2) .
N3 C1B 1.28(2) .
N3 C2B 1.47(2) .
N3 C3B 1.44(2) .
C11 C12 1.397(6) .
C11 C14 1.389(6) .
C12 H12A 0.9400 .
C12 C14 1.397(5) 2_677
C13 H13 0.9400 .
C14 C12 1.396(5) 2_677
C14 H14 0.9400 .
C15 H15A 0.9700 .
C15 H15B 0.9700 .
C15 H15C 0.9700 .
O10 C1A 1.24(2) .
O10 C1B 1.22(2) .
C16 H16A 0.9700 .
C16 H16B 0.9700 .
C16 H16C 0.9700 .
C17 H17A 0.9700 .
C17 H17B 0.9700 .
C17 H17C 0.9700 .
C18 H18A 0.9700 .
C18 H18B 0.9700 .
C18 H18C 0.9700 .
C1A H1AA 0.9400 .
C2A H2AA 0.9700 .
C2A H2AB 0.9700 .
C2A H2AC 0.9700 .
C3A H3AA 0.9700 .
C3A H3AB 0.9700 .
C3A H3AC 0.9700 .
C1B H1BA 0.9400 .
C2B H2BA 0.9700 .
C2B H2BB 0.9700 .
C2B H2BC 0.9700 .
C3B H3BA 0.9700 .
C3B H3BB 0.9700 .
C3B H3BC 0.9700 .

loop_
_geom_torsion_atom_site_label_1
_geom_torsion_atom_site_label_2
_geom_torsion_atom_site_label_3
_geom_torsion_atom_site_label_4
_geom_torsion
_geom_torsion_site_symmetry_1
_geom_torsion_site_symmetry_4
Tb1 O2 C4 O4 -48.8(6) . .
Tb1 O2 C4 C1 131.8(3) . .
Tb1 O4 C4 O2 9.0(7) 2_566 .
Tb1 O4 C4 C1 -171.5(3) 2_566 .
Tb1 O5 C10 N1 142.8(4) . .
Tb1 O6 C2 O3 10.8(4) 2_566 .
Tb1 O6 C2 C3 -168.4(3) 2_566 .
Tb1 O7 C7 O8 -5.4(4) . .
Tb1 O7 C7 C11 176.1(3) . .
Tb1 O8 C7 O7 5.8(4) . .
Tb1 O8 C7 C11 -175.7(3) . .
Tb1 O11 C13 N2 166.7(5) . .
O3 C2 C3 C5 -3.9(6) . .
O3 C2 C3 C6 175.5(4) . 2_666
O6 C2 C3 C5 175.3(4) . .
O6 C2 C3 C6 -5.3(6) . 2_666
O7 C7 C11 C12 -4.7(6) . .
O7 C7 C11 C14 174.9(4) . .
O8 C7 C11 C12 176.8(4) . .
O8 C7 C11 C14 -3.6(6) . .
C1 C8 C9 O9 179.6(5) . .
C1 C8 C9 C1 0.4(7) . 2_556
C2 C3 C5 C6 179.1(4) . .
C3 C5 C6 O12 179.8(4) . .
C3 C5 C6 C3 0.4(7) . 2_666
C4 C1 C8 C9 -177.7(4) . .
C6 C3 C5 C6 -0.4(7) 2_666 .
C7 C11 C12 O1A -1.4(7) . .
C7 C11 C12 C14 179.3(4) . 2_677
C7 C11 C14 O1B -10(2) . .
C7 C11 C14 C12 -179.3(4) . 2_677
C8 C1 C4 O2 5.8(6) . .
C8 C1 C4 O4 -173.7(4) . .
C9 C1 C4 O2 -171.3(4) 2_556 .
C9 C1 C4 O4 9.2(6) 2_556 .
C9 C1 C8 C9 -0.4(8) 2_556 .
C12 C11 C14 O1B 170(2) . .
C12 C11 C14 C12 0.3(7) . 2_677
C14 C11 C12 O1A 179.0(4) . .
C14 C11 C12 C14 -0.3(7) . 2_677
C15 N1 C10 O5 178.6(6) . .
C16 N1 C10 O5 2.5(10) . .
C17 N2 C13 O11 2.3(12) . .
C18 N2 C13 O11 -179.6(8) . .
C2A N3 C1A O10 -180.0(16) . .
C3A N3 C1A O10 -1(2) . .
C2B N3 C1B O10 -12(3) . .
C3B N3 C1B O10 174.1(18) . .
